data_2108538
loop_
_publ_author_name
'Sevvana, Madhumati'
'Ruf, Michael'
'Us\'on, Isabel'
'Sheldrick, George M.'
'Herbst-Irmer, Regine'

_publ_section_title
;
 Non-merohedral twinning: from minerals to proteins
;
_journal_issue 12
_journal_name_full 'Acta Crystallographica Section D Structural Biology'
_journal_paper_doi 10.1107/S2059798319010179
_journal_volume 75
_journal_year 2019
_chemical_formula_sum 'C33 H54 O Ti Zr'
_chemical_formula_weight 605.88
_space_group_crystal_system monoclinic
_space_group_IT_number 7
_space_group_name_Hall 'P -2yc'
_space_group_name_H-M_alt 'P 1 c 1'
_atom_sites_solution_hydrogens geom
_audit_creation_method SHELXL-2018/3
_cell_angle_alpha 90
_cell_angle_beta 94.45(2)
_cell_angle_gamma 90
_cell_formula_units_Z 4
_cell_length_a 8.627(2)
_cell_length_b 15.358(2)
_cell_length_c 23.033(3)
_cell_measurement_reflns_used 3587
_cell_measurement_temperature 100(2)
_cell_measurement_theta_max 21.551
_cell_measurement_theta_min 2.215
_cell_volume 3042.5(9)
_computing_cell_refinement 'SAINT V8.38A'
_computing_data_collection SMART
_computing_data_reduction 'SAINT V8.38A'
_computing_molecular_graphics XP
_computing_structure_refinement 'SHELXL-2018/3 (Sheldrick, 2018)'
_computing_structure_solution 'SHELXT(G.M.Sheldrick,Acta Cryst.(2015)A71,3-8)'
_diffrn_ambient_temperature 100(2)
_diffrn_measured_fraction_theta_full 1.000
_diffrn_measured_fraction_theta_max 1.000
_diffrn_measurement_device_type 'Bruker Smart Apex II with D8-Goniometer'
_diffrn_radiation_type MoK\a
_diffrn_radiation_wavelength 0.71073
_diffrn_reflns_av_R_equivalents 0.0976
_diffrn_reflns_av_unetI/netI 0.0958
_diffrn_reflns_limit_h_max 10
_diffrn_reflns_limit_h_min -10
_diffrn_reflns_limit_k_max 18
_diffrn_reflns_limit_k_min -18
_diffrn_reflns_limit_l_max 27
_diffrn_reflns_limit_l_min -27
_diffrn_reflns_number 65953
_diffrn_reflns_theta_full 25.242
_diffrn_reflns_theta_max 25.362
_diffrn_reflns_theta_min 1.326
_exptl_absorpt_coefficient_mu 0.628
_exptl_absorpt_correction_T_max 0.745210
_exptl_absorpt_correction_T_min 0.602502
_exptl_absorpt_correction_type multi-scan
_exptl_absorpt_process_details 'TWINABS V2012/, 2012'
_exptl_crystal_colour 'light yellow'
_exptl_crystal_density_diffrn 1.323
_exptl_crystal_description plates
_exptl_crystal_F_000 1288
_exptl_crystal_size_max 0.2
_exptl_crystal_size_mid 0.2
_exptl_crystal_size_min 0.1
_refine_diff_density_max 1.006
_refine_diff_density_min -0.574
_refine_ls_abs_structure_details
;
 Flack x determined using 3903 quotients [(I+)-(I-)]/[(I+)+(I-)]
 (Parsons, Flack and Wagner, Acta Cryst. B69 (2013) 249-259).
;
_refine_ls_abs_structure_Flack 0.02(2)
_refine_ls_extinction_method none
_refine_ls_goodness_of_fit_ref 1.081
_refine_ls_hydrogen_treatment constr
_refine_ls_matrix_type full
_refine_ls_number_parameters 686
_refine_ls_number_reflns 24945
_refine_ls_number_restraints 980
_refine_ls_restrained_S_all 1.061
_refine_ls_R_factor_all 0.0814
_refine_ls_R_factor_gt 0.0624
_refine_ls_shift/su_max 0.000
_refine_ls_shift/su_mean 0.000
_refine_ls_structure_factor_coef Fsqd
_refine_ls_weighting_details 'w=1/[\s^2^(Fo^2^)+(0.0317P)^2^+0.2162P] where P=(Fo^2^+2Fc^2^)/3'
_refine_ls_weighting_scheme calc
_refine_ls_wR_factor_gt 0.1186
_refine_ls_wR_factor_ref 0.1314
_reflns_number_gt 20353
_reflns_number_total 24945
_reflns_threshold_expression 'I > 2\s(I)'
_cod_data_source_file rr5182sup1.cif
_cod_data_source_block zrti_5_12
_cod_original_sg_symbol_H-M 'P c'
_cod_database_code 2108538
_shelx_space_group_comment
;
The symmetry employed for this shelxl refinement is uniquely defined
by the following loop, which should always be used as a source of
symmetry information in preference to the above space-group names.
They are only intended as comments.
;

loop_
_space_group_symop_operation_xyz
'x, y, z'
'x, -y, z+1/2'

loop_
_atom_site_type_symbol
_atom_site_label
_atom_site_fract_x
_atom_site_fract_y
_atom_site_fract_z
_atom_site_U_iso_or_equiv
_atom_site_adp_type
_atom_site_calc_flag
_atom_site_occupancy
Zr Zr1 -0.35209(9) 0.50463(9) 0.05605(4) 0.0108(4) Uani d 1
Ti Ti1 -0.1403(2) 0.51554(12) 0.20401(7) 0.0130(5) Uani d 1
O O1 -0.2795(8) 0.5043(4) 0.1418(3) 0.0133(15) Uani d 1
C C1 -0.4097(12) 0.6638(6) 0.0813(4) 0.013(2) Uani d 1
C C2 -0.3212(12) 0.6692(6) 0.0332(4) 0.015(2) Uani d 1
C C3 -0.4079(12) 0.6329(6) -0.0154(4) 0.016(2) Uani d 1
C C4 -0.5536(12) 0.6075(6) 0.0022(4) 0.017(2) Uani d 1
C C5 -0.5541(12) 0.6221(6) 0.0630(4) 0.014(2) Uani d 1
C C6 -0.3732(11) 0.7001(6) 0.1409(4) 0.018(2) Uani d 1
H H6A -0.451669 0.743559 0.149193 0.027 Uiso calc 1
H H6B -0.270359 0.727480 0.143123 0.027 Uiso calc 1
H H6C -0.373656 0.652975 0.169644 0.027 Uiso calc 1
C C7 -0.1707(12) 0.7188(6) 0.0300(5) 0.023(2) Uani d 1
H H7A -0.193596 0.778720 0.017368 0.034 Uiso calc 1
H H7B -0.107172 0.690394 0.002063 0.034 Uiso calc 1
H H7C -0.113892 0.719557 0.068524 0.034 Uiso calc 1
C C8 -0.3622(13) 0.6365(7) -0.0773(4) 0.025(3) Uani d 1
H H8A -0.361625 0.697215 -0.090362 0.038 Uiso calc 1
H H8B -0.436996 0.603132 -0.102548 0.038 Uiso calc 1
H H8C -0.258111 0.611523 -0.079073 0.038 Uiso calc 1
C C9 -0.6974(12) 0.5900(6) -0.0381(5) 0.025(3) Uani d 1
H H9A -0.752595 0.644859 -0.046661 0.037 Uiso calc 1
H H9B -0.765740 0.549628 -0.019270 0.037 Uiso calc 1
H H9C -0.666818 0.564290 -0.074424 0.037 Uiso calc 1
C C10 -0.6877(11) 0.6109(6) 0.1006(4) 0.020(2) Uani d 1
H H10A -0.689185 0.659561 0.128098 0.030 Uiso calc 1
H H10B -0.675381 0.556071 0.122240 0.030 Uiso calc 1
H H10C -0.785635 0.609770 0.076020 0.030 Uiso calc 1
C C11 -0.3206(12) 0.3600(6) 0.0007(4) 0.016(2) Uani d 1
C C12 -0.4704(12) 0.3901(6) -0.0177(4) 0.018(2) Uani d 1
C C13 -0.5608(11) 0.3882(6) 0.0311(4) 0.015(2) Uani d 1
C C14 -0.4658(12) 0.3570(6) 0.0795(4) 0.017(2) Uani d 1
C C15 -0.3168(12) 0.3403(6) 0.0604(4) 0.015(2) Uani d 1
C C16 -0.1972(13) 0.3387(8) -0.0399(5) 0.028(3) Uani d 1
H H16A -0.218884 0.281644 -0.057701 0.042 Uiso calc 1
H H16B -0.095338 0.337481 -0.017877 0.042 Uiso calc 1
H H16C -0.197155 0.383195 -0.070361 0.042 Uiso calc 1
C C17 -0.5251(13) 0.4024(7) -0.0809(4) 0.026(3) Uani d 1
H H17A -0.516481 0.347193 -0.101665 0.040 Uiso calc 1
H H17B -0.460700 0.446559 -0.098098 0.040 Uiso calc 1
H H17C -0.633834 0.421559 -0.083901 0.040 Uiso calc 1
C C18 -0.7339(11) 0.3980(6) 0.0308(5) 0.025(2) Uani d 1
H H18A -0.776603 0.349194 0.051833 0.037 Uiso calc 1
H H18B -0.779652 0.398297 -0.009527 0.037 Uiso calc 1
H H18C -0.758375 0.452821 0.049766 0.037 Uiso calc 1
C C19 -0.5196(14) 0.3395(7) 0.1389(5) 0.025(3) Uani d 1
H H19A -0.540020 0.277082 0.142950 0.038 Uiso calc 1
H H19B -0.615096 0.372321 0.143735 0.038 Uiso calc 1
H H19C -0.438720 0.357535 0.168671 0.038 Uiso calc 1
C C20 -0.1827(12) 0.2979(6) 0.0954(4) 0.023(2) Uani d 1
H H20A -0.182850 0.235255 0.087256 0.035 Uiso calc 1
H H20B -0.193131 0.307375 0.136959 0.035 Uiso calc 1
H H20C -0.084842 0.323448 0.084631 0.035 Uiso calc 1
C C21 -0.0845(11) 0.5559(6) 0.3058(4) 0.015(2) Uani d 1
C C22 -0.2404(11) 0.5824(6) 0.2879(4) 0.014(2) Uani d 1
C C23 -0.3292(12) 0.5066(6) 0.2741(4) 0.017(2) Uani d 1
C C24 -0.2291(12) 0.4341(6) 0.2825(4) 0.018(2) Uani d 1
C C25 -0.0792(11) 0.4649(6) 0.3026(4) 0.016(2) Uani d 1
C C26 0.0454(12) 0.6142(6) 0.3281(4) 0.022(2) Uani d 1
H H26A 0.050106 0.616009 0.370746 0.033 Uiso calc 1
H H26B 0.027378 0.673076 0.312575 0.033 Uiso calc 1
H H26C 0.143955 0.591864 0.315680 0.033 Uiso calc 1
C C27 -0.2987(12) 0.6748(6) 0.2900(4) 0.018(2) Uani d 1
H H27A -0.299193 0.693494 0.330718 0.028 Uiso calc 1
H H27B -0.404528 0.677955 0.271328 0.028 Uiso calc 1
H H27C -0.230328 0.713084 0.269508 0.028 Uiso calc 1
C C28 -0.5012(11) 0.5052(6) 0.2569(4) 0.021(2) Uani d 1
H H28A -0.551125 0.554551 0.274941 0.032 Uiso calc 1
H H28B -0.545846 0.450669 0.270028 0.032 Uiso calc 1
H H28C -0.518543 0.509553 0.214412 0.032 Uiso calc 1
C C29 -0.2708(13) 0.3391(6) 0.2764(4) 0.022(2) Uani d 1
H H29A -0.236290 0.308341 0.312376 0.033 Uiso calc 1
H H29B -0.219432 0.314072 0.243777 0.033 Uiso calc 1
H H29C -0.383695 0.333155 0.269055 0.033 Uiso calc 1
C C30 0.0561(12) 0.4087(7) 0.3236(4) 0.023(3) Uani d 1
H H30A 0.053556 0.398328 0.365454 0.034 Uiso calc 1
H H30B 0.153353 0.438038 0.316032 0.034 Uiso calc 1
H H30C 0.049618 0.352893 0.302830 0.034 Uiso calc 1
C C31 -0.1077(11) 0.5121(6) 0.0257(4) 0.017(2) Uani d 1
H H31A -0.113678 0.521538 -0.016523 0.026 Uiso calc 1
H H31B -0.052637 0.457467 0.035078 0.026 Uiso calc 1
H H31C -0.051397 0.560523 0.045377 0.026 Uiso calc 1
C C32 -0.0083(12) 0.6298(6) 0.1887(4) 0.017(2) Uani d 1
H H32A 0.097646 0.622878 0.206782 0.026 Uiso calc 1
H H32B -0.057312 0.680331 0.205694 0.026 Uiso calc 1
H H32C -0.004655 0.638468 0.146712 0.026 Uiso calc 1
C C33 0.0457(11) 0.4313(6) 0.1878(4) 0.019(2) Uani d 1
H H33A 0.140878 0.451450 0.209753 0.029 Uiso calc 1
H H33B 0.060948 0.431401 0.146128 0.029 Uiso calc 1
H H33C 0.021298 0.372143 0.200176 0.029 Uiso calc 1
Zr Zr2 0.13836(8) 0.01174(7) 0.29604(3) 0.0102(4) Uani d 1
Ti Ti2 0.3521(2) 0.01117(13) 0.44424(7) 0.0133(5) Uani d 1
O O2 0.2137(8) 0.0055(4) 0.3811(3) 0.0139(15) Uani d 1
C C019 0.5603(12) 0.0890(7) 0.5710(4) 0.025(3) Uani d 1
H H01A 0.569271 0.086425 0.613602 0.038 Uiso calc 1
H H01B 0.552634 0.149942 0.558390 0.038 Uiso calc 1
H H01C 0.652372 0.062339 0.555962 0.038 Uiso calc 1
C C101 0.0768(12) 0.1674(6) 0.3265(4) 0.014(2) Uani d 1
C C102 0.1699(12) 0.1785(6) 0.2801(4) 0.014(2) Uani d 1
C C103 0.0875(12) 0.1468(6) 0.2289(4) 0.015(2) Uani d 1
C C104 -0.0615(11) 0.1192(6) 0.2441(4) 0.014(2) Uani d 1
C C105 -0.0663(12) 0.1278(6) 0.3052(4) 0.014(2) Uani d 1
C C106 0.1087(12) 0.1983(6) 0.3880(4) 0.021(2) Uani d 1
H H10D 0.029356 0.240729 0.397149 0.032 Uiso calc 1
H H10E 0.211520 0.225642 0.392491 0.032 Uiso calc 1
H H10F 0.106013 0.148572 0.414612 0.032 Uiso calc 1
C C107 0.3216(11) 0.2276(6) 0.2801(4) 0.022(2) Uani d 1
H H10G 0.300586 0.288710 0.270094 0.033 Uiso calc 1
H H10H 0.385785 0.201729 0.251321 0.033 Uiso calc 1
H H10I 0.376862 0.224166 0.318830 0.033 Uiso calc 1
C C108 0.1377(12) 0.1536(7) 0.1679(4) 0.023(2) Uani d 1
H H10J 0.132215 0.214507 0.155197 0.035 Uiso calc 1
H H10K 0.068819 0.118137 0.141608 0.035 Uiso calc 1
H H10L 0.244799 0.132569 0.167130 0.035 Uiso calc 1
C C109 -0.2018(11) 0.1048(6) 0.2016(4) 0.021(2) Uani d 1
H H10M -0.255293 0.160389 0.193904 0.031 Uiso calc 1
H H10N -0.272769 0.063657 0.218390 0.031 Uiso calc 1
H H10O -0.168214 0.081150 0.165152 0.031 Uiso calc 1
C C110 -0.2029(11) 0.1150(6) 0.3404(4) 0.020(2) Uani d 1
H H11A -0.209694 0.163876 0.367481 0.030 Uiso calc 1
H H11B -0.190436 0.060576 0.362428 0.030 Uiso calc 1
H H11C -0.298194 0.112321 0.314376 0.030 Uiso calc 1
C C111 0.1745(11) -0.1324(6) 0.2404(4) 0.016(2) Uani d 1
C C112 0.0246(11) -0.0992(6) 0.2195(4) 0.017(2) Uani d 1
C C113 -0.0724(11) -0.1014(6) 0.2670(4) 0.015(2) Uani d 1
C C114 0.0178(12) -0.1342(6) 0.3155(4) 0.016(2) Uani d 1
C C115 0.1676(12) -0.1533(6) 0.2998(4) 0.016(2) Uani d 1
C C116 0.3000(13) -0.1559(7) 0.2025(5) 0.024(3) Uani d 1
H H11D 0.276687 -0.212509 0.184211 0.037 Uiso calc 1
H H11E 0.399391 -0.159319 0.226119 0.037 Uiso calc 1
H H11F 0.306801 -0.111487 0.172293 0.037 Uiso calc 1
C C117 -0.0221(13) -0.0841(7) 0.1559(4) 0.023(3) Uani d 1
H H11G -0.029269 -0.140096 0.135454 0.034 Uiso calc 1
H H11H 0.056025 -0.047502 0.139028 0.034 Uiso calc 1
H H11I -0.123265 -0.054814 0.151744 0.034 Uiso calc 1
C C118 -0.2456(11) -0.0895(6) 0.2628(5) 0.024(2) Uani d 1
H H11J -0.295301 -0.143694 0.274046 0.036 Uiso calc 1
H H11K -0.281974 -0.074654 0.222630 0.036 Uiso calc 1
H H11L -0.272707 -0.042477 0.288893 0.036 Uiso calc 1
C C119 -0.0419(13) -0.1499(7) 0.3747(4) 0.022(2) Uani d 1
H H11M -0.035807 -0.212138 0.383861 0.033 Uiso calc 1
H H11N -0.150302 -0.130548 0.374221 0.033 Uiso calc 1
H H11O 0.021567 -0.117083 0.404272 0.033 Uiso calc 1
C C120 0.2956(12) -0.1966(6) 0.3367(4) 0.023(2) Uani d 1
H H12A 0.301806 -0.258066 0.325616 0.034 Uiso calc 1
H H12B 0.274334 -0.192396 0.377779 0.034 Uiso calc 1
H H12C 0.394511 -0.167798 0.330828 0.034 Uiso calc 1
C C121 0.4046(11) -0.0505(6) 0.5407(4) 0.017(2) Uani d 1
C C122 0.2491(12) -0.0709(6) 0.5198(4) 0.017(2) Uani d 1
C C123 0.1654(12) 0.0083(6) 0.5148(4) 0.016(2) Uani d 1
C C124 0.2691(11) 0.0781(6) 0.5313(4) 0.014(2) Uani d 1
C C125 0.4166(12) 0.0403(6) 0.5477(4) 0.017(2) Uani d 1
C C126 0.5290(13) -0.1153(7) 0.5593(5) 0.031(3) Uani d 1
H H12D 0.527025 -0.126717 0.601143 0.047 Uiso calc 1
H H12E 0.630870 -0.091780 0.551425 0.047 Uiso calc 1
H H12F 0.510389 -0.169682 0.537666 0.047 Uiso calc 1
C C127 0.1878(14) -0.1617(6) 0.5128(4) 0.025(3) Uani d 1
H H12G 0.209406 -0.193638 0.549374 0.037 Uiso calc 1
H H12H 0.238475 -0.191044 0.481614 0.037 Uiso calc 1
H H12I 0.075284 -0.159783 0.502938 0.037 Uiso calc 1
C C128 -0.0070(12) 0.0174(7) 0.4990(4) 0.023(2) Uani d 1
H H12J -0.063028 -0.027673 0.519078 0.034 Uiso calc 1
H H12K -0.028188 0.010698 0.456816 0.034 Uiso calc 1
H H12L -0.041805 0.074997 0.510858 0.034 Uiso calc 1
C C129 0.2286(12) 0.1723(6) 0.5368(4) 0.017(2) Uani d 1
H H12M 0.207285 0.184948 0.577076 0.025 Uiso calc 1
H H12N 0.136149 0.185499 0.510809 0.025 Uiso calc 1
H H12O 0.315803 0.208162 0.525955 0.025 Uiso calc 1
C C130 0.3818(11) 0.0204(6) 0.2656(4) 0.020(2) Uani d 1
H H13A 0.375532 0.025285 0.223056 0.030 Uiso calc 1
H H13B 0.440256 -0.032169 0.277622 0.030 Uiso calc 1
H H13C 0.434617 0.071659 0.282950 0.030 Uiso calc 1
C C131 0.4829(12) 0.1258(7) 0.4316(4) 0.018(2) Uani d 1
H H13D 0.585596 0.120588 0.452652 0.028 Uiso calc 1
H H13E 0.428383 0.176259 0.446328 0.028 Uiso calc 1
H H13F 0.495008 0.133614 0.389955 0.028 Uiso calc 1
C C132 0.5384(11) -0.0721(6) 0.4264(4) 0.021(2) Uani d 1
H H13G 0.629862 -0.057881 0.452545 0.032 Uiso calc 1
H H13H 0.563041 -0.064056 0.385889 0.032 Uiso calc 1
H H13I 0.508316 -0.132734 0.432390 0.032 Uiso calc 1

loop_
_atom_site_aniso_label
_atom_site_aniso_U_11
_atom_site_aniso_U_22
_atom_site_aniso_U_33
_atom_site_aniso_U_12
_atom_site_aniso_U_13
_atom_site_aniso_U_23
Zr1 0.0086(8) 0.0123(5) 0.0115(9) 0.0001(4) 0.0003(7) -0.0011(5)
Ti1 0.0121(12) 0.0141(11) 0.0128(12) 0.0005(9) -0.0006(10) -0.0003(8)
O1 0.013(4) 0.012(3) 0.015(3) 0.003(3) 0.002(3) -0.002(3)
C1 0.011(5) 0.015(5) 0.013(5) 0.002(4) -0.002(4) 0.005(4)
C2 0.015(5) 0.016(5) 0.015(5) 0.001(4) 0.001(4) 0.004(4)
C3 0.022(6) 0.012(5) 0.014(5) 0.001(4) -0.001(4) 0.000(4)
C4 0.017(5) 0.015(5) 0.018(5) 0.004(4) -0.001(4) 0.001(4)
C5 0.013(5) 0.013(5) 0.017(5) 0.003(4) 0.001(4) 0.003(4)
C6 0.016(6) 0.021(5) 0.017(5) 0.007(4) -0.003(4) -0.001(4)
C7 0.019(6) 0.022(6) 0.028(6) -0.005(4) 0.007(5) 0.004(5)
C8 0.030(7) 0.032(6) 0.013(5) 0.005(5) 0.001(5) 0.007(4)
C9 0.023(6) 0.021(6) 0.029(6) 0.002(5) -0.010(5) 0.004(4)
C10 0.014(6) 0.018(5) 0.028(6) 0.002(4) 0.005(4) -0.003(4)
C11 0.017(5) 0.014(5) 0.017(5) -0.002(4) 0.003(4) -0.004(4)
C12 0.013(5) 0.020(5) 0.020(5) 0.002(4) -0.003(4) -0.004(4)
C13 0.011(5) 0.014(5) 0.021(5) -0.006(4) 0.001(4) -0.008(4)
C14 0.019(5) 0.010(5) 0.021(5) -0.005(4) 0.004(4) -0.004(4)
C15 0.014(5) 0.010(5) 0.021(5) 0.002(4) 0.002(4) -0.003(4)
C16 0.016(6) 0.039(7) 0.027(7) 0.005(5) 0.001(5) -0.012(5)
C17 0.021(7) 0.035(7) 0.022(6) 0.001(5) -0.004(5) -0.004(5)
C18 0.016(6) 0.019(6) 0.040(7) -0.003(4) 0.000(5) -0.004(5)
C19 0.033(7) 0.018(6) 0.025(6) -0.003(5) 0.009(5) 0.001(5)
C20 0.026(6) 0.023(6) 0.020(6) 0.007(5) -0.002(5) -0.002(4)
C21 0.017(5) 0.022(5) 0.008(5) 0.001(4) 0.002(4) 0.000(4)
C22 0.015(5) 0.019(5) 0.009(5) -0.003(4) 0.003(4) -0.003(4)
C23 0.018(5) 0.021(5) 0.011(5) -0.001(4) 0.002(4) 0.001(4)
C24 0.021(6) 0.017(5) 0.015(5) -0.001(4) 0.003(4) -0.001(4)
C25 0.016(5) 0.019(5) 0.014(5) 0.000(4) 0.000(4) 0.000(4)
C26 0.022(6) 0.021(6) 0.022(6) -0.001(4) 0.002(5) -0.004(4)
C27 0.021(6) 0.017(5) 0.019(5) 0.005(4) 0.004(4) -0.001(4)
C28 0.013(5) 0.029(6) 0.023(5) -0.001(4) 0.004(4) -0.005(5)
C29 0.027(7) 0.021(5) 0.017(6) -0.005(5) 0.004(5) -0.001(4)
C30 0.023(6) 0.024(6) 0.020(6) 0.006(5) -0.007(5) 0.003(5)
C31 0.008(5) 0.020(5) 0.024(5) -0.001(4) 0.002(4) -0.003(4)
C32 0.012(6) 0.022(6) 0.017(5) -0.001(5) 0.001(4) 0.000(4)
C33 0.014(6) 0.025(6) 0.018(5) 0.008(4) -0.004(4) -0.005(4)
Zr2 0.0064(8) 0.0129(6) 0.0111(10) 0.0008(6) -0.0001(7) 0.0003(5)
Ti2 0.0110(11) 0.0154(11) 0.0134(12) 0.0005(9) -0.0005(9) -0.0007(8)
O2 0.013(4) 0.015(4) 0.014(3) -0.002(3) 0.001(3) 0.001(3)
C019 0.020(6) 0.036(6) 0.019(6) -0.001(5) 0.000(5) -0.009(5)
C101 0.014(5) 0.013(5) 0.016(5) 0.001(4) 0.001(4) 0.002(4)
C102 0.011(5) 0.012(5) 0.019(5) 0.003(4) 0.000(4) 0.003(4)
C103 0.015(5) 0.010(5) 0.021(5) 0.001(4) 0.005(4) 0.002(4)
C104 0.012(5) 0.011(5) 0.018(5) 0.001(4) -0.002(4) 0.002(4)
C105 0.013(5) 0.011(5) 0.020(5) 0.000(4) -0.002(4) 0.002(4)
C106 0.023(6) 0.021(6) 0.018(5) 0.004(5) -0.001(4) -0.005(4)
C107 0.016(6) 0.021(5) 0.028(6) 0.002(4) 0.000(5) 0.003(4)
C108 0.023(6) 0.030(6) 0.018(5) 0.006(5) 0.001(4) 0.006(4)
C109 0.017(6) 0.020(6) 0.024(6) 0.003(4) -0.010(4) 0.000(4)
C110 0.015(6) 0.018(5) 0.028(6) 0.001(4) 0.005(4) -0.002(4)
C111 0.011(5) 0.018(5) 0.017(5) 0.001(4) -0.004(4) -0.004(4)
C112 0.014(5) 0.019(5) 0.019(5) -0.002(4) 0.001(4) -0.004(4)
C113 0.010(5) 0.014(5) 0.022(5) 0.000(4) 0.002(4) -0.002(4)
C114 0.013(5) 0.012(5) 0.022(5) -0.003(4) 0.004(4) -0.002(4)
C115 0.012(5) 0.014(4) 0.020(5) -0.001(4) -0.003(4) 0.000(4)
C116 0.020(6) 0.034(7) 0.019(6) 0.001(5) 0.002(5) -0.013(5)
C117 0.022(6) 0.030(6) 0.015(5) 0.001(5) -0.002(5) -0.004(4)
C118 0.011(5) 0.013(5) 0.047(7) 0.001(4) -0.001(5) 0.001(5)
C119 0.027(7) 0.021(6) 0.019(5) -0.005(5) 0.005(5) -0.003(4)
C120 0.016(6) 0.022(6) 0.028(6) 0.000(4) -0.009(5) -0.002(4)
C121 0.017(5) 0.023(5) 0.009(5) 0.001(4) 0.000(4) 0.005(4)
C122 0.021(6) 0.021(5) 0.009(5) -0.001(4) 0.001(4) 0.002(4)
C123 0.015(5) 0.021(5) 0.011(5) -0.002(4) 0.002(4) 0.001(4)
C124 0.020(5) 0.019(5) 0.004(5) -0.001(4) 0.002(4) -0.003(4)
C125 0.021(5) 0.019(5) 0.011(5) -0.003(4) 0.001(4) 0.001(4)
C126 0.034(7) 0.026(6) 0.033(7) 0.008(5) -0.002(6) 0.005(5)
C127 0.039(7) 0.018(5) 0.018(6) -0.003(5) 0.001(5) 0.001(4)
C128 0.019(6) 0.029(6) 0.021(5) -0.003(5) -0.001(4) 0.000(4)
C129 0.022(6) 0.019(5) 0.009(5) 0.003(4) 0.000(4) 0.001(4)
C130 0.009(5) 0.023(5) 0.028(6) -0.005(4) 0.003(4) 0.004(4)
C131 0.014(6) 0.029(6) 0.013(5) -0.005(5) 0.001(4) -0.004(4)
C132 0.012(6) 0.031(6) 0.022(6) 0.003(4) -0.002(4) -0.003(4)

loop_
_atom_type_symbol
_atom_type_description
_atom_type_scat_dispersion_real
_atom_type_scat_dispersion_imag
_atom_type_scat_source
C C 0.0033 0.0016 'International Tables Vol C Tables 4.2.6.8 and 6.1.1.4'
H H 0.0000 0.0000 'International Tables Vol C Tables 4.2.6.8 and 6.1.1.4'
O O 0.0106 0.0060 'International Tables Vol C Tables 4.2.6.8 and 6.1.1.4'
Ti Ti 0.2776 0.4457 'International Tables Vol C Tables 4.2.6.8 and 6.1.1.4'
Zr Zr -2.9673 0.5597 'International Tables Vol C Tables 4.2.6.8 and 6.1.1.4'

loop_
_geom_angle_atom_site_label_1
_geom_angle_atom_site_label_2
_geom_angle_atom_site_label_3
_geom_angle
O1 Zr1 C31 94.4(3)
O1 Zr1 C5 95.9(3)
C31 Zr1 C5 130.1(3)
O1 Zr1 C15 86.1(3)
C31 Zr1 C15 87.2(3)
C5 Zr1 C15 142.1(3)
O1 Zr1 C14 83.4(3)
C31 Zr1 C14 119.5(3)
C5 Zr1 C14 110.1(3)
C15 Zr1 C14 32.3(3)
O1 Zr1 C1 80.3(3)
C31 Zr1 C1 102.8(3)
C5 Zr1 C1 32.7(3)
C15 Zr1 C1 163.6(3)
C14 Zr1 C1 135.6(3)
O1 Zr1 C13 112.0(3)
C31 Zr1 C13 128.0(3)
C5 Zr1 C13 92.1(3)
C15 Zr1 C13 53.0(3)
C14 Zr1 C13 32.1(3)
C1 Zr1 C13 124.6(3)
O1 Zr1 C11 116.3(3)
C31 Zr1 C11 75.9(3)
C5 Zr1 C11 138.2(3)
C15 Zr1 C11 31.8(3)
C14 Zr1 C11 52.9(3)
C1 Zr1 C11 163.4(3)
C13 Zr1 C11 52.5(3)
O1 Zr1 C3 130.6(3)
C31 Zr1 C3 84.1(3)
C5 Zr1 C3 53.2(3)
C15 Zr1 C3 142.8(3)
C14 Zr1 C3 139.2(3)
C1 Zr1 C3 52.5(3)
C13 Zr1 C3 107.1(3)
C11 Zr1 C3 111.2(3)
O1 Zr1 C4 127.8(3)
C31 Zr1 C4 115.2(3)
C5 Zr1 C4 32.1(3)
C15 Zr1 C4 134.2(3)
C14 Zr1 C4 112.9(3)
C1 Zr1 C4 52.7(3)
C13 Zr1 C4 83.4(3)
C11 Zr1 C4 112.3(3)
C3 Zr1 C4 31.5(3)
O1 Zr1 C12 135.4(3)
C31 Zr1 C12 99.2(3)
C5 Zr1 C12 106.7(3)
C15 Zr1 C12 52.7(3)
C14 Zr1 C12 52.9(3)
C1 Zr1 C12 136.0(3)
C13 Zr1 C12 31.8(3)
C11 Zr1 C12 31.5(3)
C3 Zr1 C12 93.1(3)
C4 Zr1 C12 83.4(3)
O1 Zr1 C2 99.9(3)
C31 Zr1 C2 77.1(3)
C5 Zr1 C2 53.1(3)
C15 Zr1 C2 163.5(3)
C14 Zr1 C2 163.0(3)
C1 Zr1 C2 31.4(3)
C13 Zr1 C2 135.4(3)
C11 Zr1 C2 135.9(3)
C3 Zr1 C2 31.6(3)
C4 Zr1 C2 52.1(3)
C12 Zr1 C2 124.5(3)
O1 Ti1 C33 105.6(3)
O1 Ti1 C32 106.2(3)
C33 Ti1 C32 93.0(4)
O1 Ti1 C24 108.6(3)
C33 Ti1 C24 96.1(4)
C32 Ti1 C24 140.0(4)
O1 Ti1 C23 94.8(3)
C33 Ti1 C23 130.6(4)
C32 Ti1 C23 124.0(4)
C24 Ti1 C23 34.5(3)
O1 Ti1 C22 114.8(3)
C33 Ti1 C22 136.6(4)
C32 Ti1 C22 90.6(3)
C24 Ti1 C22 57.0(3)
C23 Ti1 C22 34.4(3)
O1 Ti1 C25 142.9(3)
C33 Ti1 C25 81.7(4)
C32 Ti1 C25 109.8(4)
C24 Ti1 C25 34.5(3)
C23 Ti1 C25 57.1(3)
C22 Ti1 C25 56.6(3)
O1 Ti1 C21 149.0(3)
C33 Ti1 C21 103.2(3)
C32 Ti1 C21 83.2(4)
C24 Ti1 C21 56.8(3)
C23 Ti1 C21 57.2(3)
C22 Ti1 C21 34.5(3)
C25 Ti1 C21 33.5(3)
Ti1 O1 Zr1 155.5(4)
C2 C1 C5 108.0(9)
C2 C1 C6 128.2(10)
C5 C1 C6 123.6(9)
C2 C1 Zr1 75.5(6)
C5 C1 Zr1 71.8(5)
C6 C1 Zr1 122.2(6)
C1 C2 C3 108.5(9)
C1 C2 C7 126.3(10)
C3 C2 C7 124.4(9)
C1 C2 Zr1 73.1(6)
C3 C2 Zr1 73.8(5)
C7 C2 Zr1 127.0(7)
C4 C3 C2 108.1(9)
C4 C3 C8 126.1(9)
C2 C3 C8 125.0(9)
C4 C3 Zr1 74.4(5)
C2 C3 Zr1 74.7(5)
C8 C3 Zr1 125.4(6)
C3 C4 C5 108.2(8)
C3 C4 C9 125.4(9)
C5 C4 C9 124.6(9)
C3 C4 Zr1 74.1(5)
C5 C4 Zr1 71.2(5)
C9 C4 Zr1 132.2(6)
C4 C5 C1 107.0(9)
C4 C5 C10 127.7(9)
C1 C5 C10 124.6(9)
C4 C5 Zr1 76.6(6)
C1 C5 Zr1 75.5(6)
C10 C5 Zr1 121.2(6)
C1 C6 H6A 109.5
C1 C6 H6B 109.5
H6A C6 H6B 109.5
C1 C6 H6C 109.5
H6A C6 H6C 109.5
H6B C6 H6C 109.5
C2 C7 H7A 109.5
C2 C7 H7B 109.5
H7A C7 H7B 109.5
C2 C7 H7C 109.5
H7A C7 H7C 109.5
H7B C7 H7C 109.5
C3 C8 H8A 109.5
C3 C8 H8B 109.5
H8A C8 H8B 109.5
C3 C8 H8C 109.5
H8A C8 H8C 109.5
H8B C8 H8C 109.5
C4 C9 H9A 109.5
C4 C9 H9B 109.5
H9A C9 H9B 109.5
C4 C9 H9C 109.5
H9A C9 H9C 109.5
H9B C9 H9C 109.5
C5 C10 H10A 109.5
C5 C10 H10B 109.5
H10A C10 H10B 109.5
C5 C10 H10C 109.5
H10A C10 H10C 109.5
H10B C10 H10C 109.5
C12 C11 C15 108.5(9)
C12 C11 C16 124.2(9)
C15 C11 C16 126.6(9)
C12 C11 Zr1 74.8(5)
C15 C11 Zr1 72.4(5)
C16 C11 Zr1 126.8(7)
C11 C12 C13 107.7(9)
C11 C12 C17 123.0(9)
C13 C12 C17 128.2(9)
C11 C12 Zr1 73.8(5)
C13 C12 Zr1 73.0(5)
C17 C12 Zr1 128.6(7)
C14 C13 C12 108.1(9)
C14 C13 C18 123.6(9)
C12 C13 C18 127.0(9)
C14 C13 Zr1 72.9(5)
C12 C13 Zr1 75.2(5)
C18 C13 Zr1 127.6(6)
C15 C14 C13 107.6(9)
C15 C14 C19 127.0(9)
C13 C14 C19 125.2(9)
C15 C14 Zr1 73.8(5)
C13 C14 Zr1 75.0(5)
C19 C14 Zr1 120.3(6)
C11 C15 C14 108.1(9)
C11 C15 C20 125.1(9)
C14 C15 C20 126.3(9)
C11 C15 Zr1 75.8(5)
C14 C15 Zr1 73.9(5)
C20 C15 Zr1 122.4(6)
C11 C16 H16A 109.5
C11 C16 H16B 109.5
H16A C16 H16B 109.5
C11 C16 H16C 109.5
H16A C16 H16C 109.5
H16B C16 H16C 109.5
C12 C17 H17A 109.5
C12 C17 H17B 109.5
H17A C17 H17B 109.5
C12 C17 H17C 109.5
H17A C17 H17C 109.5
H17B C17 H17C 109.5
C13 C18 H18A 109.5
C13 C18 H18B 109.5
H18A C18 H18B 109.5
C13 C18 H18C 109.5
H18A C18 H18C 109.5
H18B C18 H18C 109.5
C14 C19 H19A 109.5
C14 C19 H19B 109.5
H19A C19 H19B 109.5
C14 C19 H19C 109.5
H19A C19 H19C 109.5
H19B C19 H19C 109.5
C15 C20 H20A 109.5
C15 C20 H20B 109.5
H20A C20 H20B 109.5
C15 C20 H20C 109.5
H20A C20 H20C 109.5
H20B C20 H20C 109.5
C25 C21 C22 107.6(8)
C25 C21 C26 126.1(9)
C22 C21 C26 126.2(9)
C25 C21 Ti1 72.6(5)
C22 C21 Ti1 71.6(5)
C26 C21 Ti1 124.8(6)
C23 C22 C21 108.1(8)
C23 C22 C27 127.2(9)
C21 C22 C27 124.4(8)
C23 C22 Ti1 72.0(5)
C21 C22 Ti1 73.9(5)
C27 C22 Ti1 124.7(6)
C24 C23 C22 107.6(9)
C24 C23 C28 127.1(9)
C22 C23 C28 125.2(9)
C24 C23 Ti1 72.3(6)
C22 C23 Ti1 73.6(6)
C28 C23 Ti1 122.2(6)
C23 C24 C25 108.3(8)
C23 C24 C29 127.7(9)
C25 C24 C29 123.9(9)
C23 C24 Ti1 73.2(5)
C25 C24 Ti1 74.5(6)
C29 C24 Ti1 121.8(6)
C21 C25 C24 108.4(9)
C21 C25 C30 125.9(9)
C24 C25 C30 125.3(9)
C21 C25 Ti1 73.9(5)
C24 C25 Ti1 71.0(5)
C30 C25 Ti1 126.4(7)
C21 C26 H26A 109.5
C21 C26 H26B 109.5
H26A C26 H26B 109.5
C21 C26 H26C 109.5
H26A C26 H26C 109.5
H26B C26 H26C 109.5
C22 C27 H27A 109.5
C22 C27 H27B 109.5
H27A C27 H27B 109.5
C22 C27 H27C 109.5
H27A C27 H27C 109.5
H27B C27 H27C 109.5
C23 C28 H28A 109.5
C23 C28 H28B 109.5
H28A C28 H28B 109.5
C23 C28 H28C 109.5
H28A C28 H28C 109.5
H28B C28 H28C 109.5
C24 C29 H29A 109.5
C24 C29 H29B 109.5
H29A C29 H29B 109.5
C24 C29 H29C 109.5
H29A C29 H29C 109.5
H29B C29 H29C 109.5
C25 C30 H30A 109.5
C25 C30 H30B 109.5
H30A C30 H30B 109.5
C25 C30 H30C 109.5
H30A C30 H30C 109.5
H30B C30 H30C 109.5
Zr1 C31 H31A 109.5
Zr1 C31 H31B 109.5
H31A C31 H31B 109.5
Zr1 C31 H31C 109.5
H31A C31 H31C 109.5
H31B C31 H31C 109.5
Ti1 C32 H32A 109.5
Ti1 C32 H32B 109.5
H32A C32 H32B 109.5
Ti1 C32 H32C 109.5
H32A C32 H32C 109.5
H32B C32 H32C 109.5
Ti1 C33 H33A 109.5
Ti1 C33 H33B 109.5
H33A C33 H33B 109.5
Ti1 C33 H33C 109.5
H33A C33 H33C 109.5
H33B C33 H33C 109.5
O2 Zr2 C130 93.8(3)
O2 Zr2 C114 83.8(3)
C130 Zr2 C114 120.7(3)
O2 Zr2 C105 97.3(3)
C130 Zr2 C105 130.8(3)
C114 Zr2 C105 108.1(3)
O2 Zr2 C115 84.0(3)
C130 Zr2 C115 88.7(3)
C114 Zr2 C115 32.0(3)
C105 Zr2 C115 140.0(3)
O2 Zr2 C101 80.6(3)
C130 Zr2 C101 104.3(3)
C114 Zr2 C101 133.1(3)
C105 Zr2 C101 32.6(3)
C115 Zr2 C101 160.4(3)
O2 Zr2 C113 112.9(3)
C130 Zr2 C113 127.8(3)
C114 Zr2 C113 32.0(3)
C105 Zr2 C113 90.8(3)
C115 Zr2 C113 53.2(3)
C101 Zr2 C113 123.1(3)
O2 Zr2 C111 113.5(3)
C130 Zr2 C111 75.3(3)
C114 Zr2 C111 52.9(3)
C105 Zr2 C111 139.1(3)
C115 Zr2 C111 31.9(3)
C101 Zr2 C111 165.9(3)
C113 Zr2 C111 53.3(3)
O2 Zr2 C112 134.9(3)
C130 Zr2 C112 98.0(3)
C114 Zr2 C112 52.9(3)
C105 Zr2 C112 106.9(3)
C115 Zr2 C112 53.1(3)
C101 Zr2 C112 136.5(3)
C113 Zr2 C112 32.1(3)
C111 Zr2 C112 32.2(3)
O2 Zr2 C103 129.9(3)
C130 Zr2 C103 83.5(3)
C114 Zr2 C103 139.4(3)
C105 Zr2 C103 53.2(3)
C115 Zr2 C103 145.5(3)
C101 Zr2 C103 52.4(3)
C113 Zr2 C103 107.5(3)
C111 Zr2 C103 114.1(3)
C112 Zr2 C103 94.8(3)
O2 Zr2 C102 98.9(3)
C130 Zr2 C102 77.9(3)
C114 Zr2 C102 161.2(3)
C105 Zr2 C102 53.1(3)
C115 Zr2 C102 166.4(3)
C101 Zr2 C102 31.3(3)
C113 Zr2 C102 135.1(3)
C111 Zr2 C102 138.9(3)
C112 Zr2 C102 126.1(3)
C103 Zr2 C102 31.5(3)
O2 Zr2 C104 128.8(3)
C130 Zr2 C104 114.6(3)
C114 Zr2 C104 112.1(3)
C105 Zr2 C104 32.0(3)
C115 Zr2 C104 134.8(3)
C101 Zr2 C104 52.5(3)
C113 Zr2 C104 83.0(3)
C111 Zr2 C104 114.5(3)
C112 Zr2 C104 84.4(3)
C103 Zr2 C104 31.7(3)
C102 Zr2 C104 52.1(3)
O2 Ti2 C132 106.1(3)
O2 Ti2 C131 104.7(3)
C132 Ti2 C131 93.1(4)
O2 Ti2 C123 96.3(3)
C132 Ti2 C123 133.3(4)
C131 Ti2 C123 120.3(4)
O2 Ti2 C122 107.6(3)
C132 Ti2 C122 98.9(4)
C131 Ti2 C122 140.6(4)
C123 Ti2 C122 34.6(3)
O2 Ti2 C124 118.0(3)
C132 Ti2 C124 134.2(4)
C131 Ti2 C124 87.5(3)
C123 Ti2 C124 34.7(3)
C122 Ti2 C124 57.7(3)
O2 Ti2 C121 141.4(3)
C132 Ti2 C121 81.5(4)
C131 Ti2 C121 112.7(4)
C123 Ti2 C121 56.9(3)
C122 Ti2 C121 34.5(3)
C124 Ti2 C121 56.7(3)
O2 Ti2 C125 151.3(3)
C132 Ti2 C125 100.4(4)
C131 Ti2 C125 84.2(3)
C123 Ti2 C125 56.8(3)
C122 Ti2 C125 56.9(3)
C124 Ti2 C125 34.0(3)
C121 Ti2 C125 33.6(3)
Ti2 O2 Zr2 157.0(4)
C125 C019 H01A 109.5
C125 C019 H01B 109.5
H01A C019 H01B 109.5
C125 C019 H01C 109.5
H01A C019 H01C 109.5
H01B C019 H01C 109.5
C102 C101 C105 108.9(9)
C102 C101 C106 127.6(10)
C105 C101 C106 123.3(9)
C102 C101 Zr2 76.2(6)
C105 C101 Zr2 72.6(5)
C106 C101 Zr2 121.8(6)
C101 C102 C103 108.3(9)
C101 C102 C107 127.7(9)
C103 C102 C107 123.4(9)
C101 C102 Zr2 72.5(6)
C103 C102 Zr2 74.2(5)
C107 C102 Zr2 126.2(6)
C102 C103 C104 107.7(8)
C102 C103 C108 126.3(9)
C104 C103 C108 125.4(9)
C102 C103 Zr2 74.3(5)
C104 C103 Zr2 74.4(5)
C108 C103 Zr2 124.2(6)
C105 C104 C103 108.2(8)
C105 C104 C109 124.8(9)
C103 C104 C109 125.4(9)
C105 C104 Zr2 70.9(5)
C103 C104 Zr2 74.0(5)
C109 C104 Zr2 132.2(6)
C104 C105 C101 106.8(9)
C104 C105 C110 127.7(9)
C101 C105 C110 124.6(9)
C104 C105 Zr2 77.1(6)
C101 C105 Zr2 74.8(6)
C110 C105 Zr2 122.5(6)
C101 C106 H10D 109.5
C101 C106 H10E 109.5
H10D C106 H10E 109.5
C101 C106 H10F 109.5
H10D C106 H10F 109.5
H10E C106 H10F 109.5
C102 C107 H10G 109.5
C102 C107 H10H 109.5
H10G C107 H10H 109.5
C102 C107 H10I 109.5
H10G C107 H10I 109.5
H10H C107 H10I 109.5
C103 C108 H10J 109.5
C103 C108 H10K 109.5
H10J C108 H10K 109.5
C103 C108 H10L 109.5
H10J C108 H10L 109.5
H10K C108 H10L 109.5
C104 C109 H10M 109.5
C104 C109 H10N 109.5
H10M C109 H10N 109.5
C104 C109 H10O 109.5
H10M C109 H10O 109.5
H10N C109 H10O 109.5
C105 C110 H11A 109.5
C105 C110 H11B 109.5
H11A C110 H11B 109.5
C105 C110 H11C 109.5
H11A C110 H11C 109.5
H11B C110 H11C 109.5
C115 C111 C112 107.4(9)
C115 C111 C116 126.9(9)
C112 C111 C116 124.6(9)
C115 C111 Zr2 72.5(5)
C112 C111 Zr2 73.9(5)
C116 C111 Zr2 128.3(7)
C113 C112 C111 107.6(9)
C113 C112 C117 128.3(9)
C111 C112 C117 123.0(9)
C113 C112 Zr2 73.0(5)
C111 C112 Zr2 73.9(5)
C117 C112 Zr2 128.2(7)
C114 C113 C112 107.2(9)
C114 C113 C118 125.6(9)
C112 C113 C118 126.0(9)
C114 C113 Zr2 72.4(5)
C112 C113 Zr2 74.8(5)
C118 C113 Zr2 128.1(6)
C115 C114 C113 109.6(9)
C115 C114 C119 125.8(9)
C113 C114 C119 124.5(9)
C115 C114 Zr2 74.9(5)
C113 C114 Zr2 75.6(5)
C119 C114 Zr2 118.4(6)
C114 C115 C111 108.2(9)
C114 C115 C120 127.1(9)
C111 C115 C120 124.5(9)
C114 C115 Zr2 73.1(5)
C111 C115 Zr2 75.6(5)
C120 C115 Zr2 121.9(6)
C111 C116 H11D 109.5
C111 C116 H11E 109.5
H11D C116 H11E 109.5
C111 C116 H11F 109.5
H11D C116 H11F 109.5
H11E C116 H11F 109.5
C112 C117 H11G 109.5
C112 C117 H11H 109.5
H11G C117 H11H 109.5
C112 C117 H11I 109.5
H11G C117 H11I 109.5
H11H C117 H11I 109.5
C113 C118 H11J 109.5
C113 C118 H11K 109.5
H11J C118 H11K 109.5
C113 C118 H11L 109.5
H11J C118 H11L 109.5
H11K C118 H11L 109.5
C114 C119 H11M 109.5
C114 C119 H11N 109.5
H11M C119 H11N 109.5
C114 C119 H11O 109.5
H11M C119 H11O 109.5
H11N C119 H11O 109.5
C115 C120 H12A 109.5
C115 C120 H12B 109.5
H12A C120 H12B 109.5
C115 C120 H12C 109.5
H12A C120 H12C 109.5
H12B C120 H12C 109.5
C125 C121 C122 108.5(8)
C125 C121 C126 125.4(9)
C122 C121 C126 125.7(9)
C125 C121 Ti2 74.1(5)
C122 C121 Ti2 70.9(5)
C126 C121 Ti2 126.9(7)
C123 C122 C121 107.4(8)
C123 C122 C127 128.2(10)
C121 C122 C127 123.9(9)
C123 C122 Ti2 72.7(5)
C121 C122 Ti2 74.6(5)
C127 C122 Ti2 124.5(7)
C122 C123 C124 108.6(9)
C122 C123 C128 125.9(9)
C124 C123 C128 125.4(9)
C122 C123 Ti2 72.7(6)
C124 C123 Ti2 74.0(5)
C128 C123 Ti2 122.7(6)
C125 C124 C123 107.1(8)
C125 C124 C129 125.6(9)
C123 C124 C129 127.0(9)
C125 C124 Ti2 74.4(5)
C123 C124 Ti2 71.3(5)
C129 C124 Ti2 124.6(6)
C121 C125 C124 108.5(8)
C121 C125 C019 125.7(9)
C124 C125 C019 125.8(9)
C121 C125 Ti2 72.3(5)
C124 C125 Ti2 71.6(5)
C019 C125 Ti2 123.7(6)
C121 C126 H12D 109.5
C121 C126 H12E 109.5
H12D C126 H12E 109.5
C121 C126 H12F 109.5
H12D C126 H12F 109.5
H12E C126 H12F 109.5
C122 C127 H12G 109.5
C122 C127 H12H 109.5
H12G C127 H12H 109.5
C122 C127 H12I 109.5
H12G C127 H12I 109.5
H12H C127 H12I 109.5
C123 C128 H12J 109.5
C123 C128 H12K 109.5
H12J C128 H12K 109.5
C123 C128 H12L 109.5
H12J C128 H12L 109.5
H12K C128 H12L 109.5
C124 C129 H12M 109.5
C124 C129 H12N 109.5
H12M C129 H12N 109.5
C124 C129 H12O 109.5
H12M C129 H12O 109.5
H12N C129 H12O 109.5
Zr2 C130 H13A 109.5
Zr2 C130 H13B 109.5
H13A C130 H13B 109.5
Zr2 C130 H13C 109.5
H13A C130 H13C 109.5
H13B C130 H13C 109.5
Ti2 C131 H13D 109.5
Ti2 C131 H13E 109.5
H13D C131 H13E 109.5
Ti2 C131 H13F 109.5
H13D C131 H13F 109.5
H13E C131 H13F 109.5
Ti2 C132 H13G 109.5
Ti2 C132 H13H 109.5
H13G C132 H13H 109.5
Ti2 C132 H13I 109.5
H13G C132 H13I 109.5
H13H C132 H13I 109.5

loop_
_geom_bond_atom_site_label_1
_geom_bond_atom_site_label_2
_geom_bond_distance
Zr1 O1 2.026(6)
Zr1 C31 2.276(10)
Zr1 C5 2.523(10)
Zr1 C15 2.543(9)
Zr1 C14 2.544(9)
Zr1 C1 2.570(10)
Zr1 C13 2.572(9)
Zr1 C11 2.586(9)
Zr1 C3 2.589(9)
Zr1 C4 2.593(9)
Zr1 C12 2.599(9)
Zr1 C2 2.600(10)
Ti1 O1 1.804(6)
Ti1 C33 2.116(9)
Ti1 C32 2.135(9)
Ti1 C24 2.374(10)
Ti1 C23 2.386(10)
Ti1 C22 2.406(9)
Ti1 C25 2.420(9)
Ti1 C21 2.436(9)
C1 C2 1.398(14)
C1 C5 1.434(13)
C1 C6 1.492(13)
C2 C3 1.412(13)
C2 C7 1.512(14)
C3 C4 1.406(13)
C3 C8 1.508(13)
C4 C5 1.418(13)
C4 C9 1.514(13)
C5 C10 1.505(13)
C6 H6A 0.9800
C6 H6B 0.9800
C6 H6C 0.9800
C7 H7A 0.9800
C7 H7B 0.9800
C7 H7C 0.9800
C8 H8A 0.9800
C8 H8B 0.9800
C8 H8C 0.9800
C9 H9A 0.9800
C9 H9B 0.9800
C9 H9C 0.9800
C10 H10A 0.9800
C10 H10B 0.9800
C10 H10C 0.9800
C11 C12 1.407(13)
C11 C15 1.408(13)
C11 C16 1.505(13)
C12 C13 1.418(13)
C12 C17 1.505(13)
C13 C14 1.415(13)
C13 C18 1.500(13)
C14 C15 1.414(13)
C14 C19 1.502(13)
C15 C20 1.505(13)
C16 H16A 0.9800
C16 H16B 0.9800
C16 H16C 0.9800
C17 H17A 0.9800
C17 H17B 0.9800
C17 H17C 0.9800
C18 H18A 0.9800
C18 H18B 0.9800
C18 H18C 0.9800
C19 H19A 0.9800
C19 H19B 0.9800
C19 H19C 0.9800
C20 H20A 0.9800
C20 H20B 0.9800
C20 H20C 0.9800
C21 C25 1.400(13)
C21 C22 1.434(13)
C21 C26 1.495(13)
C22 C23 1.415(12)
C22 C27 1.509(12)
C23 C24 1.413(13)
C23 C28 1.506(13)
C24 C25 1.421(13)
C24 C29 1.506(13)
C25 C30 1.501(13)
C26 H26A 0.9800
C26 H26B 0.9800
C26 H26C 0.9800
C27 H27A 0.9800
C27 H27B 0.9800
C27 H27C 0.9800
C28 H28A 0.9800
C28 H28B 0.9800
C28 H28C 0.9800
C29 H29A 0.9800
C29 H29B 0.9800
C29 H29C 0.9800
C30 H30A 0.9800
C30 H30B 0.9800
C30 H30C 0.9800
C31 H31A 0.9800
C31 H31B 0.9800
C31 H31C 0.9800
C32 H32A 0.9800
C32 H32B 0.9800
C32 H32C 0.9800
C33 H33A 0.9800
C33 H33B 0.9800
C33 H33C 0.9800
Zr2 O2 2.017(6)
Zr2 C130 2.269(10)
Zr2 C114 2.525(9)
Zr2 C105 2.530(10)
Zr2 C115 2.548(9)
Zr2 C101 2.559(10)
Zr2 C113 2.566(9)
Zr2 C111 2.589(9)
Zr2 C112 2.589(9)
Zr2 C103 2.604(9)
Zr2 C102 2.605(9)
Zr2 C104 2.609(9)
Ti2 O2 1.811(6)
Ti2 C132 2.119(9)
Ti2 C131 2.124(10)
Ti2 C123 2.375(10)
Ti2 C122 2.376(9)
Ti2 C124 2.411(9)
Ti2 C121 2.424(9)
Ti2 C125 2.447(9)
C019 C125 1.510(13)
C019 H01A 0.9800
C019 H01B 0.9800
C019 H01C 0.9800
C101 C102 1.396(13)
C101 C105 1.428(13)
C101 C106 1.500(13)
C102 C103 1.415(13)
C102 C107 1.510(13)
C103 C104 1.422(13)
C103 C108 1.507(13)
C104 C105 1.419(13)
C104 C109 1.511(12)
C105 C110 1.494(13)
C106 H10D 0.9800
C106 H10E 0.9800
C106 H10F 0.9800
C107 H10G 0.9800
C107 H10H 0.9800
C107 H10I 0.9800
C108 H10J 0.9800
C108 H10K 0.9800
C108 H10L 0.9800
C109 H10M 0.9800
C109 H10N 0.9800
C109 H10O 0.9800
C110 H11A 0.9800
C110 H11B 0.9800
C110 H11C 0.9800
C111 C115 1.413(13)
C111 C112 1.437(13)
C111 C116 1.486(13)
C112 C113 1.427(13)
C112 C117 1.509(13)
C113 C114 1.405(13)
C113 C118 1.501(13)
C114 C115 1.399(14)
C114 C119 1.514(13)
C115 C120 1.496(13)
C116 H11D 0.9800
C116 H11E 0.9800
C116 H11F 0.9800
C117 H11G 0.9800
C117 H11H 0.9800
C117 H11I 0.9800
C118 H11J 0.9800
C118 H11K 0.9800
C118 H11L 0.9800
C119 H11M 0.9800
C119 H11N 0.9800
C119 H11O 0.9800
C120 H12A 0.9800
C120 H12B 0.9800
C120 H12C 0.9800
C121 C125 1.407(13)
C121 C122 1.424(13)
C121 C126 1.503(13)
C122 C123 1.414(13)
C122 C127 1.495(13)
C123 C124 1.429(13)
C123 C128 1.511(13)
C124 C125 1.423(13)
C124 C129 1.496(12)
C126 H12D 0.9800
C126 H12E 0.9800
C126 H12F 0.9800
C127 H12G 0.9800
C127 H12H 0.9800
C127 H12I 0.9800
C128 H12J 0.9800
C128 H12K 0.9800
C128 H12L 0.9800
C129 H12M 0.9800
C129 H12N 0.9800
C129 H12O 0.9800
C130 H13A 0.9800
C130 H13B 0.9800
C130 H13C 0.9800
C131 H13D 0.9800
C131 H13E 0.9800
C131 H13F 0.9800
C132 H13G 0.9800
C132 H13H 0.9800
C132 H13I 0.9800

_cod_database_fobs_code 2108538
